data_1545161
loop_
_publ_author_name
'Garkhedkar, Amol Milind'
'Senadi, Gopal Chandru'
'Wang, Jeh-Jeng'

_publ_section_title
;
 ZnBr2-Mediated Cascade Reaction of o-Alkoxy Alkynols: Synthesis of
 Indeno[1,2-c]chromenes.
;
_journal_issue 3
_journal_name_full 'Organic letters'
_journal_page_first 488
_journal_page_last 491
_journal_paper_doi 10.1021/acs.orglett.6b03642
_journal_volume 19
_journal_year 2017
_chemical_formula_moiety 'C19 H16 O2'
_chemical_formula_sum 'C19 H16 O2'
_chemical_formula_weight 276.32
_space_group_IT_number 2
_symmetry_cell_setting triclinic
_symmetry_Int_Tables_number 2
_symmetry_space_group_name_Hall '-P 1'
_symmetry_space_group_name_H-M 'P -1'
_atom_sites_solution_hydrogens geom
_atom_sites_solution_primary direct
_atom_sites_solution_secondary difmap
_audit_creation_method SHELXL-97
_cell_angle_alpha 93.089(7)
_cell_angle_beta 94.326(5)
_cell_angle_gamma 93.543(6)
_cell_formula_units_Z 4
_cell_length_a 5.0158(3)
_cell_length_b 12.9738(11)
_cell_length_c 21.6829(17)
_cell_measurement_reflns_used 2006
_cell_measurement_temperature 297(2)
_cell_measurement_theta_max 26.3270
_cell_measurement_theta_min 3.7740
_cell_volume 1401.85(18)
_computing_cell_refinement
; 
CrysAlis RED, Oxford Diffraction Ltd., 
Version 1.171.32.29 (release 10-06-2008 CrysAlis171 .NET) 
(compiled Jun 10 2008,16:49:55) 
;
_computing_data_collection
; 
CrysAlis CCD, Oxford Diffraction Ltd., 
Version 1.171.32.29 (release 10-06-2008 CrysAlis171 .NET) 
(compiled Jun 10 2008,16:49:55) 
;
_computing_data_reduction
; 
CrysAlis RED, Oxford Diffraction Ltd., 
Version 1.171.32.29 (release 10-06-2008 CrysAlis171 .NET) 
(compiled Jun 10 2008,16:49:55) 
;
_computing_molecular_graphics 'Bruker SHELXTL'
_computing_publication_material 'Bruker SHELXTL'
_computing_structure_refinement 'SHELXL-97 (Sheldrick, 2008)'
_computing_structure_solution 'SHELXS-97 (Sheldrick, 2008)'
_diffrn_ambient_temperature 297(2)
_diffrn_measured_fraction_theta_full 0.998
_diffrn_measured_fraction_theta_max 0.844
_diffrn_measurement_device_type 'CCD detector'
_diffrn_measurement_method '\w scans'
_diffrn_radiation_monochromator graphite
_diffrn_radiation_probe x-ray
_diffrn_radiation_type MoK\a
_diffrn_radiation_wavelength 0.71073
_diffrn_reflns_av_R_equivalents 0.0427
_diffrn_reflns_av_sigmaI/netI 0.0775
_diffrn_reflns_limit_h_max 6
_diffrn_reflns_limit_h_min -6
_diffrn_reflns_limit_k_max 15
_diffrn_reflns_limit_k_min -16
_diffrn_reflns_limit_l_max 29
_diffrn_reflns_limit_l_min -28
_diffrn_reflns_number 11071
_diffrn_reflns_theta_full 26.00
_diffrn_reflns_theta_max 29.32
_diffrn_reflns_theta_min 3.15
_diffrn_source 'fine-focus sealed tube'
_exptl_absorpt_coefficient_mu 0.084
_exptl_absorpt_correction_T_max 1.00000
_exptl_absorpt_correction_T_min 0.75077
_exptl_absorpt_correction_type multi-scan
_exptl_absorpt_process_details
; 
CrysAlisPro, Agilent Technologies, 
Version 1.171.37.31 (release 14-01-2014 CrysAlis171 .NET) 
(compiled Jan 14 2014,18:38:05) 
Empirical absorption correction using spherical harmonics, 
 implemented in SCALE3 ABSPACK scaling algorithm. 
;
_exptl_crystal_colour orange
_exptl_crystal_density_diffrn 1.309
_exptl_crystal_density_method 'not measured'
_exptl_crystal_description parallelepiped
_exptl_crystal_F_000 584
_exptl_crystal_size_max 0.59
_exptl_crystal_size_mid 0.22
_exptl_crystal_size_min 0.11
_refine_diff_density_max 0.390
_refine_diff_density_min -0.258
_refine_diff_density_rms 0.056
_refine_ls_extinction_method none
_refine_ls_goodness_of_fit_ref 1.043
_refine_ls_hydrogen_treatment mixed
_refine_ls_matrix_type full
_refine_ls_number_parameters 387
_refine_ls_number_reflns 6455
_refine_ls_number_restraints 1
_refine_ls_restrained_S_all 1.044
_refine_ls_R_factor_all 0.1222
_refine_ls_R_factor_gt 0.0704
_refine_ls_shift/su_max 0.000
_refine_ls_shift/su_mean 0.000
_refine_ls_structure_factor_coef Fsqd
_refine_ls_weighting_details 'calc w=1/[\s^2^(Fo^2^)+(0.0857P)^2^+0.1193P] where P=(Fo^2^+2Fc^2^)/3'
_refine_ls_weighting_scheme calc
_refine_ls_wR_factor_gt 0.1652
_refine_ls_wR_factor_ref 0.2018
_reflns_number_gt 3859
_reflns_number_total 6455
_reflns_threshold_expression >2sigma(I)
_cod_data_source_file ol6b03642_si_002.cif
_cod_data_source_block agph
_cod_depositor_comments 'Adding full bibliography for 1545160--1545161.cif.'
_cod_database_code 1545161

loop_
_symmetry_equiv_pos_as_xyz
'x, y, z'
'-x, -y, -z'

loop_
_atom_site_label
_atom_site_type_symbol
_atom_site_fract_x
_atom_site_fract_y
_atom_site_fract_z
_atom_site_U_iso_or_equiv
_atom_site_adp_type
_atom_site_occupancy
_atom_site_symmetry_multiplicity
_atom_site_calc_flag
_atom_site_refinement_flags
O1 O 0.7173(3) 0.41939(14) 0.48685(8) 0.0490(5) Uani 1 1 d .
O2 O 0.3753(4) -0.03609(18) 0.68076(10) 0.0583(6) Uani 1 1 d .
H2A H 0.512(7) -0.043(3) 0.7037(16) 0.077(12) Uiso 1 1 d .
C1 C 0.4976(5) 0.3548(2) 0.46360(12) 0.0397(6) Uani 1 1 d .
C2 C 0.4232(5) 0.3639(2) 0.40197(12) 0.0504(7) Uani 1 1 d .
H2B H 0.5193 0.4103 0.3794 0.061 Uiso 1 1 calc R
C3 C 0.2084(5) 0.3051(2) 0.37375(13) 0.0525(7) Uani 1 1 d .
H3A H 0.1590 0.3106 0.3319 0.063 Uiso 1 1 calc R
C4 C 0.0651(5) 0.2372(2) 0.40793(12) 0.0487(7) Uani 1 1 d .
H4B H -0.0823 0.1974 0.3890 0.058 Uiso 1 1 calc R
C5 C 0.1389(5) 0.2280(2) 0.46954(12) 0.0433(6) Uani 1 1 d .
H5A H 0.0403 0.1819 0.4917 0.052 Uiso 1 1 calc R
C6 C 0.3602(4) 0.28693(18) 0.49989(11) 0.0351(5) Uani 1 1 d .
C7 C 0.4555(4) 0.28334(18) 0.56485(11) 0.0337(5) Uani 1 1 d .
C8 C 0.6861(4) 0.35413(18) 0.58590(11) 0.0361(6) Uani 1 1 d .
C9 C 0.8051(5) 0.4157(2) 0.54739(12) 0.0424(6) Uani 1 1 d .
H9A H 0.9547 0.4578 0.5627 0.051 Uiso 1 1 calc R
C10 C 0.7503(4) 0.34053(18) 0.65117(11) 0.0356(5) Uani 1 1 d .
C11 C 0.9494(5) 0.3853(2) 0.69367(12) 0.0453(6) Uani 1 1 d .
H11A H 1.0731 0.4358 0.6823 0.054 Uiso 1 1 calc R
C12 C 0.9599(5) 0.3532(2) 0.75344(12) 0.0494(7) Uani 1 1 d .
H12A H 1.0914 0.3825 0.7828 0.059 Uiso 1 1 calc R
C13 C 0.7763(5) 0.2776(2) 0.77005(12) 0.0495(7) Uani 1 1 d .
H13A H 0.7871 0.2567 0.8105 0.059 Uiso 1 1 calc R
C14 C 0.5782(5) 0.2326(2) 0.72802(12) 0.0449(6) Uani 1 1 d .
H14A H 0.4562 0.1820 0.7399 0.054 Uiso 1 1 calc R
C15 C 0.5626(4) 0.26378(19) 0.66769(11) 0.0364(6) Uani 1 1 d .
C16 C 0.3790(4) 0.22907(18) 0.61391(11) 0.0341(5) Uani 1 1 d .
C17 C 0.1569(4) 0.14584(19) 0.61510(11) 0.0378(6) Uani 1 1 d .
H17A H -0.0023 0.1678 0.5926 0.045 Uiso 1 1 calc R
H17B H 0.1162 0.1383 0.6577 0.045 Uiso 1 1 calc R
C18 C 0.2210(5) 0.0409(2) 0.58723(12) 0.0429(6) Uani 1 1 d .
H18A H 0.0615 -0.0057 0.5858 0.051 Uiso 1 1 calc R
H18B H 0.2654 0.0489 0.5449 0.051 Uiso 1 1 calc R
C19 C 0.4482(5) -0.0082(2) 0.62175(13) 0.0480(7) Uani 1 1 d .
H19A H 0.4935 -0.0694 0.5980 0.058 Uiso 1 1 calc R
H19B H 0.6051 0.0400 0.6267 0.058 Uiso 1 1 calc R
O3 O -0.3932(4) 0.44729(17) 0.06890(10) 0.0639(6) Uani 1 1 d U
O4 O 0.1155(5) 0.0517(2) 0.26082(10) 0.0694(7) Uani 1 1 d .
H4A H -0.020(7) 0.051(3) 0.2760(17) 0.090(14) Uiso 1 1 d .
C20 C -0.3660(5) 0.4103(2) 0.12714(13) 0.0504(7) Uani 1 1 d U
C21 C -0.5208(5) 0.4563(2) 0.17057(16) 0.0599(8) Uani 1 1 d .
H21A H -0.6309 0.5085 0.1595 0.072 Uiso 1 1 calc R
C22 C -0.5088(6) 0.4242(3) 0.22869(16) 0.0686(10) Uani 1 1 d .
H22A H -0.6113 0.4545 0.2578 0.082 Uiso 1 1 calc R
C23 C -0.3458(6) 0.3468(3) 0.24540(15) 0.0639(9) Uani 1 1 d .
H23A H -0.3396 0.3251 0.2856 0.077 Uiso 1 1 calc R
C24 C -0.1946(5) 0.3021(2) 0.20348(12) 0.0501(7) Uani 1 1 d .
H24A H -0.0846 0.2507 0.2159 0.060 Uiso 1 1 calc R
C25 C -0.1985(4) 0.3308(2) 0.14203(12) 0.0398(6) Uani 1 1 d .
C26 C -0.0460(5) 0.2875(2) 0.09339(12) 0.0404(6) Uani 1 1 d .
C27 C -0.0797(5) 0.3349(2) 0.03481(12) 0.0440(6) Uani 1 1 d .
C28 C -0.2430(6) 0.4082(2) 0.02357(15) 0.0590(8) Uani 1 1 d .
H28A H -0.2573 0.4341 -0.0156 0.071 Uiso 1 1 calc R
C29 C 0.0965(5) 0.2814(2) -0.00701(12) 0.0496(7) Uani 1 1 d .
C30 C 0.1482(6) 0.2944(3) -0.06724(14) 0.0666(9) Uani 1 1 d .
H30A H 0.0643 0.3442 -0.0896 0.080 Uiso 1 1 calc R
C31 C 0.3250(7) 0.2333(3) -0.09424(15) 0.0712(10) Uani 1 1 d .
H31A H 0.3604 0.2414 -0.1352 0.085 Uiso 1 1 calc R
C32 C 0.4535(7) 0.1583(3) -0.06058(17) 0.0737(11) Uani 1 1 d .
H32A H 0.5750 0.1176 -0.0791 0.088 Uiso 1 1 calc R
C33 C 0.3977(5) 0.1449(2) 0.00131(14) 0.0562(8) Uani 1 1 d .
H33A H 0.4797 0.0953 0.0242 0.067 Uiso 1 1 calc R
C34 C 0.2177(5) 0.2075(2) 0.02692(12) 0.0426(6) Uani 1 1 d .
C35 C 0.1271(5) 0.2114(2) 0.09034(12) 0.0425(6) Uani 1 1 d .
C36 C 0.2126(5) 0.1410(2) 0.13964(13) 0.0462(7) Uani 1 1 d .
H36A H 0.2568 0.1819 0.1782 0.055 Uiso 1 1 calc R
H36B H 0.3738 0.1095 0.1283 0.055 Uiso 1 1 calc R
C37 C 0.0007(5) 0.0554(2) 0.15019(13) 0.0507(7) Uani 1 1 d .
H37A H -0.1662 0.0864 0.1574 0.061 Uiso 1 1 calc R
H37B H -0.0302 0.0101 0.1129 0.061 Uiso 1 1 calc R
C38 C 0.0778(6) -0.0080(2) 0.20395(14) 0.0621(8) Uani 1 1 d .
H38A H -0.0613 -0.0625 0.2070 0.075 Uiso 1 1 calc R
H38B H 0.2422 -0.0405 0.1963 0.075 Uiso 1 1 calc R

loop_
_atom_site_aniso_label
_atom_site_aniso_U_11
_atom_site_aniso_U_22
_atom_site_aniso_U_33
_atom_site_aniso_U_23
_atom_site_aniso_U_13
_atom_site_aniso_U_12
O1 0.0534(10) 0.0499(12) 0.0428(10) 0.0080(9) 0.0096(8) -0.0136(9)
O2 0.0446(11) 0.0714(15) 0.0600(13) 0.0193(11) 0.0020(10) 0.0019(10)
C1 0.0401(13) 0.0357(14) 0.0434(14) -0.0020(11) 0.0086(11) 0.0005(11)
C2 0.0592(17) 0.0508(18) 0.0426(15) 0.0079(13) 0.0110(13) 0.0011(14)
C3 0.0603(17) 0.0577(19) 0.0389(15) 0.0021(14) 0.0006(13) 0.0045(14)
C4 0.0510(15) 0.0455(17) 0.0478(16) -0.0002(13) -0.0060(12) 0.0030(12)
C5 0.0447(14) 0.0381(15) 0.0465(15) 0.0035(12) 0.0010(11) 0.0010(11)
C6 0.0350(12) 0.0306(13) 0.0400(13) -0.0018(11) 0.0055(10) 0.0059(10)
C7 0.0311(11) 0.0277(13) 0.0426(13) -0.0009(10) 0.0069(10) 0.0023(9)
C8 0.0364(12) 0.0285(13) 0.0436(14) -0.0005(11) 0.0078(10) -0.0001(10)
C9 0.0402(13) 0.0400(15) 0.0458(15) 0.0000(12) 0.0064(11) -0.0082(11)
C10 0.0367(12) 0.0296(13) 0.0405(13) -0.0043(11) 0.0074(10) 0.0034(10)
C11 0.0415(14) 0.0419(16) 0.0514(16) -0.0043(13) 0.0053(12) -0.0022(11)
C12 0.0486(15) 0.0529(18) 0.0448(16) -0.0088(14) -0.0012(12) 0.0033(13)
C13 0.0546(16) 0.0559(18) 0.0382(14) 0.0003(13) 0.0029(12) 0.0080(13)
C14 0.0443(14) 0.0474(17) 0.0436(15) 0.0031(13) 0.0090(12) 0.0003(12)
C15 0.0321(11) 0.0357(14) 0.0419(14) -0.0013(11) 0.0069(10) 0.0042(10)
C16 0.0296(11) 0.0329(13) 0.0405(13) 0.0008(11) 0.0080(10) 0.0026(9)
C17 0.0308(11) 0.0389(14) 0.0437(14) 0.0063(12) 0.0054(10) -0.0030(10)
C18 0.0406(13) 0.0385(15) 0.0490(15) 0.0037(12) 0.0039(11) -0.0036(11)
C19 0.0368(13) 0.0422(16) 0.0662(18) 0.0051(14) 0.0120(12) 0.0019(11)
O3 0.0631(12) 0.0566(14) 0.0735(13) 0.0110(11) -0.0005(11) 0.0184(10)
O4 0.0537(13) 0.104(2) 0.0510(13) 0.0179(13) 0.0010(11) 0.0024(12)
C20 0.0467(14) 0.0452(17) 0.0566(15) -0.0017(13) -0.0037(13) -0.0060(13)
C21 0.0443(15) 0.0498(19) 0.083(2) -0.0157(17) 0.0002(15) 0.0094(13)
C22 0.0536(18) 0.081(3) 0.068(2) -0.024(2) 0.0097(16) 0.0046(17)
C23 0.0562(17) 0.081(2) 0.0535(18) -0.0107(17) 0.0091(14) 0.0008(17)
C24 0.0504(15) 0.0565(19) 0.0423(15) -0.0020(14) 0.0011(12) 0.0011(13)
C25 0.0300(11) 0.0422(15) 0.0455(14) -0.0065(12) 0.0001(10) -0.0010(10)
C26 0.0366(12) 0.0390(15) 0.0434(14) 0.0019(12) -0.0057(11) -0.0031(11)
C27 0.0424(13) 0.0417(16) 0.0459(15) 0.0054(12) -0.0062(11) -0.0054(12)
C28 0.0594(17) 0.059(2) 0.0587(18) 0.0199(16) -0.0058(15) 0.0008(15)
C29 0.0490(15) 0.0520(18) 0.0455(16) 0.0018(14) 0.0002(12) -0.0099(13)
C30 0.0685(19) 0.080(2) 0.0477(17) 0.0029(17) 0.0022(15) -0.0184(18)
C31 0.074(2) 0.093(3) 0.0448(18) -0.0069(19) 0.0167(16) -0.015(2)
C32 0.0610(19) 0.081(3) 0.076(2) -0.036(2) 0.0228(17) -0.0096(18)
C33 0.0508(16) 0.0526(19) 0.0637(19) -0.0060(15) 0.0068(14) -0.0025(14)
C34 0.0354(13) 0.0484(17) 0.0416(14) -0.0066(13) 0.0024(11) -0.0079(11)
C35 0.0363(12) 0.0440(16) 0.0455(14) 0.0010(12) -0.0021(11) -0.0032(11)
C36 0.0375(13) 0.0500(17) 0.0509(15) 0.0086(13) -0.0044(11) 0.0054(12)
C37 0.0527(15) 0.0429(16) 0.0544(16) 0.0051(13) -0.0081(13) -0.0014(12)
C38 0.0679(19) 0.054(2) 0.066(2) 0.0186(17) 0.0014(16) 0.0051(15)

loop_
_atom_type_symbol
_atom_type_description
_atom_type_scat_dispersion_real
_atom_type_scat_dispersion_imag
_atom_type_scat_source
C C 0.0033 0.0016 'International Tables Vol C Tables 4.2.6.8 and 6.1.1.4'
H H 0.0000 0.0000 'International Tables Vol C Tables 4.2.6.8 and 6.1.1.4'
O O 0.0106 0.0060 'International Tables Vol C Tables 4.2.6.8 and 6.1.1.4'

loop_
_geom_angle_atom_site_label_1
_geom_angle_atom_site_label_2
_geom_angle_atom_site_label_3
_geom_angle
C9 O1 C1 118.63(19)
C19 O2 H2A 110(2)
C2 C1 O1 114.5(2)
C2 C1 C6 122.5(2)
O1 C1 C6 123.0(2)
C3 C2 C1 120.1(3)
C3 C2 H2B 119.9
C1 C2 H2B 119.9
C2 C3 C4 119.5(3)
C2 C3 H3A 120.3
C4 C3 H3A 120.3
C5 C4 C3 120.5(3)
C5 C4 H4B 119.8
C3 C4 H4B 119.8
C4 C5 C6 121.5(2)
C4 C5 H5A 119.3
C6 C5 H5A 119.3
C1 C6 C5 115.9(2)
C1 C6 C7 118.1(2)
C5 C6 C7 126.0(2)
C16 C7 C6 135.5(2)
C16 C7 C8 108.9(2)
C6 C7 C8 115.6(2)
C9 C8 C10 130.3(2)
C9 C8 C7 121.8(2)
C10 C8 C7 107.9(2)
C8 C9 O1 122.9(2)
C8 C9 H9A 118.6
O1 C9 H9A 118.6
C11 C10 C15 121.5(2)
C11 C10 C8 132.6(2)
C15 C10 C8 105.9(2)
C12 C11 C10 118.3(2)
C12 C11 H11A 120.8
C10 C11 H11A 120.8
C11 C12 C13 120.6(2)
C11 C12 H12A 119.7
C13 C12 H12A 119.7
C14 C13 C12 121.4(3)
C14 C13 H13A 119.3
C12 C13 H13A 119.3
C13 C14 C15 119.2(2)
C13 C14 H14A 120.4
C15 C14 H14A 120.4
C14 C15 C10 119.0(2)
C14 C15 C16 131.0(2)
C10 C15 C16 110.0(2)
C7 C16 C15 107.35(19)
C7 C16 C17 128.8(2)
C15 C16 C17 123.8(2)
C16 C17 C18 114.21(18)
C16 C17 H17A 108.7
C18 C17 H17A 108.7
C16 C17 H17B 108.7
C18 C17 H17B 108.7
H17A C17 H17B 107.6
C19 C18 C17 114.7(2)
C19 C18 H18A 108.6
C17 C18 H18A 108.6
C19 C18 H18B 108.6
C17 C18 H18B 108.6
H18A C18 H18B 107.6
O2 C19 C18 110.6(2)
O2 C19 H19A 109.5
C18 C19 H19A 109.5
O2 C19 H19B 109.5
C18 C19 H19B 109.5
H19A C19 H19B 108.1
C28 O3 C20 119.1(2)
C38 O4 H4A 108(3)
O3 C20 C21 115.1(3)
O3 C20 C25 122.8(2)
C21 C20 C25 122.1(3)
C22 C21 C20 119.2(3)
C22 C21 H21A 120.4
C20 C21 H21A 120.4
C21 C22 C23 120.6(3)
C21 C22 H22A 119.7
C23 C22 H22A 119.7
C24 C23 C22 120.4(3)
C24 C23 H23A 119.8
C22 C23 H23A 119.8
C23 C24 C25 122.3(3)
C23 C24 H24A 118.9
C25 C24 H24A 118.9
C24 C25 C20 115.4(2)
C24 C25 C26 126.7(2)
C20 C25 C26 117.9(2)
C35 C26 C27 110.8(2)
C35 C26 C25 134.3(2)
C27 C26 C25 114.9(2)
C28 C27 C26 124.2(3)
C28 C27 C29 129.9(3)
C26 C27 C29 105.9(2)
C27 C28 O3 121.0(3)
C27 C28 H28A 119.5
O3 C28 H28A 119.5
C30 C29 C34 121.4(3)
C30 C29 C27 132.0(3)
C34 C29 C27 106.6(2)
C29 C30 C31 119.2(3)
C29 C30 H30A 120.4
C31 C30 H30A 120.4
C30 C31 C32 120.7(3)
C30 C31 H31A 119.7
C32 C31 H31A 119.7
C33 C32 C31 119.8(3)
C33 C32 H32A 120.1
C31 C32 H32A 120.1
C34 C33 C32 118.0(3)
C34 C33 H33A 121.0
C32 C33 H33A 121.0
C29 C34 C33 121.0(2)
C29 C34 C35 109.7(2)
C33 C34 C35 129.3(3)
C26 C35 C34 106.9(2)
C26 C35 C36 128.5(2)
C34 C35 C36 124.6(2)
C35 C36 C37 113.8(2)
C35 C36 H36A 108.8
C37 C36 H36A 108.8
C35 C36 H36B 108.8
C37 C36 H36B 108.8
H36A C36 H36B 107.7
C38 C37 C36 113.3(2)
C38 C37 H37A 108.9
C36 C37 H37A 108.9
C38 C37 H37B 108.9
C36 C37 H37B 108.9
H37A C37 H37B 107.7
O4 C38 C37 112.6(3)
O4 C38 H38A 109.1
C37 C38 H38A 109.1
O4 C38 H38B 109.1
C37 C38 H38B 109.1
H38A C38 H38B 107.8

loop_
_geom_bond_atom_site_label_1
_geom_bond_atom_site_label_2
_geom_bond_distance
O1 C9 1.357(3)
O1 C1 1.389(3)
O2 C19 1.416(3)
O2 H2A 0.83(4)
C1 C2 1.374(4)
C1 C6 1.396(3)
C2 C3 1.366(4)
C2 H2B 0.9300
C3 C4 1.384(4)
C3 H3A 0.9300
C4 C5 1.372(4)
C4 H4B 0.9300
C5 C6 1.407(3)
C5 H5A 0.9300
C6 C7 1.457(3)
C7 C16 1.373(3)
C7 C8 1.461(3)
C8 C9 1.334(3)
C8 C10 1.450(3)
C9 H9A 0.9300
C10 C11 1.384(3)
C10 C15 1.407(3)
C11 C12 1.381(4)
C11 H11A 0.9300
C12 C13 1.384(4)
C12 H12A 0.9300
C13 C14 1.375(4)
C13 H13A 0.9300
C14 C15 1.388(4)
C14 H14A 0.9300
C15 C16 1.463(3)
C16 C17 1.505(3)
C17 C18 1.522(3)
C17 H17A 0.9700
C17 H17B 0.9700
C18 C19 1.509(4)
C18 H18A 0.9700
C18 H18B 0.9700
C19 H19A 0.9700
C19 H19B 0.9700
O3 C28 1.377(4)
O3 C20 1.375(3)
O4 C38 1.415(4)
O4 H4A 0.78(4)
C20 C21 1.398(4)
C20 C25 1.406(4)
C21 C22 1.347(5)
C21 H21A 0.9300
C22 C23 1.380(5)
C22 H22A 0.9300
C23 C24 1.356(4)
C23 H23A 0.9300
C24 C25 1.401(4)
C24 H24A 0.9300
C25 C26 1.457(3)
C26 C35 1.357(4)
C26 C27 1.444(4)
C27 C28 1.313(4)
C27 C29 1.488(4)
C28 H28A 0.9300
C29 C30 1.368(4)
C29 C34 1.382(4)
C30 C31 1.369(5)
C30 H30A 0.9300
C31 C32 1.407(5)
C31 H31A 0.9300
C32 C33 1.409(5)
C32 H32A 0.9300
C33 C34 1.379(4)
C33 H33A 0.9300
C34 C35 1.480(3)
C35 C36 1.498(4)
C36 C37 1.527(4)
C36 H36A 0.9700
C36 H36B 0.9700
C37 C38 1.504(4)
C37 H37A 0.9700
C37 H37B 0.9700
C38 H38A 0.9700
C38 H38B 0.9700
